data_7244902
loop_
_publ_author_name
'Gullo, Maria Chiara'
'Marchi\`o, Luciano'
'Casnati, Alessandro'
'Baldini, Laura'

_publ_section_title
;
 Halogen-bonded architectures of multivalent calix[4]arenes
;
_journal_name_full CrystEngComm
_journal_paper_doi 10.1039/D2CE00193D
_journal_year 2022
_chemical_formula_moiety 'C40 H28 I4 O4, 2(C6 H12 N2), C4 H8 O'
_chemical_formula_sum 'C56 H60 I4 N4 O5'
_chemical_formula_weight 1376.68
_space_group_crystal_system orthorhombic
_space_group_IT_number 70
_space_group_name_Hall '-F 2uv 2vw'
_space_group_name_H-M_alt 'F d d d :2'
_atom_sites_solution_hydrogens mixed
_atom_sites_solution_primary dual
_audit_creation_date 2021-10-01
_audit_creation_method
;
Olex2 1.2
(compiled 2018.05.29 svn.r3508 for OlexSys, GUI svn.r5506)
;
_audit_update_record
;
2022-01-20 deposited with the CCDC.	2022-03-17 downloaded from the CCDC.
;
_cell_angle_alpha 90
_cell_angle_beta 90
_cell_angle_gamma 90
_cell_formula_units_Z 8
_cell_length_a 12.9348(2)
_cell_length_b 22.8426(4)
_cell_length_c 39.6053(6)
_cell_measurement_reflns_used 8639
_cell_measurement_temperature 200
_cell_measurement_theta_max 25.644
_cell_measurement_theta_min 2.378
_cell_volume 11702.0(3)
_computing_cell_refinement 'SAINT V8.38A (?, 2016)'
_computing_data_reduction 'SAINT V8.38A (?, 2016)'
_computing_molecular_graphics 'Olex2 (Dolomanov et al., 2009)'
_computing_publication_material 'Olex2 (Dolomanov et al., 2009)'
_computing_structure_refinement 'ShelXL (Sheldrick, 2015)'
_computing_structure_solution 'ShelXT (Sheldrick, 2015)'
_diffrn_ambient_temperature 200
_diffrn_detector_area_resol_mean 7.4
_diffrn_measured_fraction_theta_full 0.997
_diffrn_measured_fraction_theta_max 0.994
_diffrn_measurement_device_type 'Bruker D8 venture PhotonII area detector'
_diffrn_measurement_method 'omega and theta scans'
_diffrn_radiation_monochromator 'multilayer mirror optics'
_diffrn_radiation_type MoK\a
_diffrn_radiation_wavelength 0.71073
_diffrn_reflns_av_R_equivalents 0.0281
_diffrn_reflns_av_unetI/netI 0.0196
_diffrn_reflns_Laue_measured_fraction_full 0.997
_diffrn_reflns_Laue_measured_fraction_max 0.994
_diffrn_reflns_limit_h_max 8
_diffrn_reflns_limit_h_min -15
_diffrn_reflns_limit_k_max 21
_diffrn_reflns_limit_k_min -27
_diffrn_reflns_limit_l_max 48
_diffrn_reflns_limit_l_min -40
_diffrn_reflns_number 17013
_diffrn_reflns_point_group_measured_fraction_full 0.997
_diffrn_reflns_point_group_measured_fraction_max 0.994
_diffrn_reflns_theta_full 25.242
_diffrn_reflns_theta_max 25.727
_diffrn_reflns_theta_min 2.378
_diffrn_source microfocus
_exptl_absorpt_coefficient_mu 2.177
_exptl_absorpt_correction_T_max 0.7453
_exptl_absorpt_correction_T_min 0.6387
_exptl_absorpt_correction_type multi-scan
_exptl_absorpt_process_details
;
SADABS-2016/2 (Bruker,2016/2) was used for absorption correction.
wR2(int) was 0.0896 before and 0.0546 after correction.
The Ratio of minimum to maximum transmission is 0.8570.
The \l/2 correction factor is Not present.
;
_exptl_crystal_colour 'clear light colourless'
_exptl_crystal_colour_lustre clear
_exptl_crystal_colour_modifier light
_exptl_crystal_colour_primary colourless
_exptl_crystal_density_diffrn 1.563
_exptl_crystal_description prism
_exptl_crystal_F_000 5408
_exptl_crystal_size_max 0.19
_exptl_crystal_size_mid 0.15
_exptl_crystal_size_min 0.15
_refine_diff_density_max 0.508
_refine_diff_density_min -0.470
_refine_diff_density_rms 0.066
_refine_ls_extinction_method none
_refine_ls_goodness_of_fit_ref 1.067
_refine_ls_hydrogen_treatment constr
_refine_ls_matrix_type full
_refine_ls_number_parameters 157
_refine_ls_number_reflns 2779
_refine_ls_number_restraints 0
_refine_ls_restrained_S_all 1.067
_refine_ls_R_factor_all 0.0338
_refine_ls_R_factor_gt 0.0246
_refine_ls_shift/su_max 0.002
_refine_ls_shift/su_mean 0.000
_refine_ls_structure_factor_coef Fsqd
_refine_ls_weighting_details 'w=1/[\s^2^(Fo^2^)+(0.0208P)^2^+56.2392P] where P=(Fo^2^+2Fc^2^)/3'
_refine_ls_weighting_scheme calc
_refine_ls_wR_factor_gt 0.0543
_refine_ls_wR_factor_ref 0.0601
_reflns_Friedel_coverage 0.000
_reflns_number_gt 2362
_reflns_number_total 2779
_reflns_threshold_expression 'I > 2\s(I)'
_cod_data_source_file d2ce00193d2.cif
_cod_data_source_block 4-DABCO_aro12dabcothvac_0m
_cod_original_sg_symbol_H-M 'F d d d'
_cod_database_code 7244902
_shelx_shelxl_version_number 2014/7
_shelx_space_group_comment
;
The symmetry employed for this shelxl refinement is uniquely defined
by the following loop, which should always be used as a source of
symmetry information in preference to the above space-group names.
They are only intended as comments.
;
_shelx_estimated_absorpt_t_max 0.736
_shelx_estimated_absorpt_t_min 0.682
_olex2_refinement_description
;
1. Fixed Uiso
 At 1.2 times of:
  All C(H) groups, All C(H,H) groups
 At 1.5 times of:
  All C(H,H,H,H,H,H,H,H) groups
2. Others
 Fixed Sof: H8A(0.5) H8B(0.5) H7A(0.5) H7B(0.5) O2(0.25) C15(0.25) C16(0.25)
 C17(0.25) C18(0.25) H15A(0.25) H15B(0.25) H16A(0.25) H16B(0.25) H17A(0.25)
 H17B(0.25) H18A(0.25) H18B(0.25)
3.a Free rotating group:
 O2(C15,C16,C17,C18,H15A,H15B,H16A,H16B,H17A,H17B,H18A,H18B)
3.b Secondary CH2 refined with riding coordinates:
 C8(H8A,H8B), C7(H7A,H7B), C9(H9A,H9B), C13(H13A,H13B), C14(H14A,H14B),
 C12(H12A,H12B)
3.c Aromatic/amide H refined with riding coordinates:
 C3(H3), C5(H5), C4(H4)
;
_olex2_submission_special_instructions 'No special instructions were received'

loop_
_space_group_symop_operation_xyz
'x, y, z'
'-x+3/4, -y+3/4, z'
'-x+3/4, y, -z+3/4'
'x, -y+3/4, -z+3/4'
'x, y+1/2, z+1/2'
'-x+3/4, -y+5/4, z+1/2'
'-x+3/4, y+1/2, -z+5/4'
'x, -y+5/4, -z+5/4'
'x+1/2, y, z+1/2'
'-x+5/4, -y+3/4, z+1/2'
'-x+5/4, y, -z+5/4'
'x+1/2, -y+3/4, -z+5/4'
'x+1/2, y+1/2, z'
'-x+5/4, -y+5/4, z'
'-x+5/4, y+1/2, -z+3/4'
'x+1/2, -y+5/4, -z+3/4'
'-x, -y, -z'
'x-3/4, y-3/4, -z'
'x-3/4, -y, z-3/4'
'-x, y-3/4, z-3/4'
'-x, -y+1/2, -z+1/2'
'x-3/4, y-1/4, -z+1/2'
'x-3/4, -y+1/2, z-1/4'
'-x, y-1/4, z-1/4'
'-x+1/2, -y, -z+1/2'
'x-1/4, y-3/4, -z+1/2'
'x-1/4, -y, z-1/4'
'-x+1/2, y-3/4, z-1/4'
'-x+1/2, -y+1/2, -z'
'x-1/4, y-1/4, -z'
'x-1/4, -y+1/2, z-3/4'
'-x+1/2, y-1/4, z-3/4'

loop_
_atom_site_label
_atom_site_type_symbol
_atom_site_fract_x
_atom_site_fract_y
_atom_site_fract_z
_atom_site_U_iso_or_equiv
_atom_site_adp_type
_atom_site_occupancy
_atom_site_site_symmetry_order
_atom_site_calc_flag
_atom_site_refinement_flags_posn
_atom_site_refinement_flags_adp
_atom_site_refinement_flags_occupancy
_atom_site_disorder_assembly
_atom_site_disorder_group
I1 I 0.41835(2) 0.56840(2) 0.28913(2) 0.04348(9) Uani 1 1 d . . . . .
O1 O 0.78160(14) 0.46716(9) 0.32177(4) 0.0325(4) Uani 1 1 d . . . . .
N1 N 0.21992(19) 0.60970(11) 0.28456(7) 0.0437(7) Uani 1 1 d . . . . .
C1 C 0.8873(2) 0.45845(13) 0.32630(7) 0.0315(6) Uani 1 1 d . . . . .
C2 C 0.9374(2) 0.41610(13) 0.30684(7) 0.0325(6) Uani 1 1 d . . . . .
C6 C 0.9370(2) 0.49089(13) 0.35112(7) 0.0325(6) Uani 1 1 d . . . . .
C8 C 0.8750 0.3750 0.28481(10) 0.0386(10) Uani 1 2 d S T P . .
H8A H 0.8280 0.3979 0.2702 0.046 Uiso 0.5 1 calc R . . . .
H8B H 0.9220 0.3521 0.2702 0.046 Uiso 0.5 1 calc R . . . .
C7 C 0.8750 0.52882(19) 0.3750 0.0380(10) Uani 1 2 d S T P . .
H7A H 0.9223 0.5542 0.3881 0.046 Uiso 0.5 1 calc R . . . .
H7B H 0.8277 0.5542 0.3619 0.046 Uiso 0.5 1 calc R . . . .
C10 C 0.6542(2) 0.52502(15) 0.29523(8) 0.0422(8) Uani 1 1 d . . . . .
C3 C 1.0432(2) 0.41000(15) 0.31115(8) 0.0418(7) Uani 1 1 d . . . . .
H3 H 1.0801 0.3823 0.2979 0.050 Uiso 1 1 calc R . . . .
C11 C 0.5670(3) 0.53921(15) 0.29299(8) 0.0442(8) Uani 1 1 d . . . . .
C5 C 1.0432(2) 0.48287(14) 0.35474(8) 0.0404(7) Uani 1 1 d . . . . .
H5 H 1.0798 0.5046 0.3714 0.048 Uiso 1 1 calc R . . . .
C4 C 1.0957(2) 0.44397(15) 0.33458(8) 0.0445(8) Uani 1 1 d . . . . .
H4 H 1.1686 0.4403 0.3367 0.053 Uiso 1 1 calc R . . . .
C9 C 0.7642(2) 0.51209(16) 0.29722(8) 0.0445(8) Uani 1 1 d . . . . .
H9A H 0.7896 0.4990 0.2749 0.053 Uiso 1 1 calc R . . . .
H9B H 0.8027 0.5479 0.3037 0.053 Uiso 1 1 calc R . . . .
C13 C 0.1813(2) 0.61402(16) 0.31946(9) 0.0494(8) Uani 1 1 d . . . . .
H13A H 0.2252 0.6414 0.3325 0.059 Uiso 1 1 calc R . . . .
H13B H 0.1849 0.5751 0.3304 0.059 Uiso 1 1 calc R . . . .
C14 C 0.2083(2) 0.66688(16) 0.26845(10) 0.0543(9) Uani 1 1 d . . . . .
H14A H 0.2379 0.6656 0.2454 0.065 Uiso 1 1 calc R . . . .
H14B H 0.2462 0.6968 0.2816 0.065 Uiso 1 1 calc R . . . .
C12 C 0.1577(3) 0.56646(15) 0.26652(10) 0.0522(9) Uani 1 1 d . . . . .
H12A H 0.1683 0.5273 0.2766 0.063 Uiso 1 1 calc R . . . .
H12B H 0.1797 0.5647 0.2426 0.063 Uiso 1 1 calc R . . . .
O2 O 1.3571(16) 0.3600(9) 0.4216(4) 0.172(9) Uiso 0.25 1 d . . . A -1
C15 C 1.3170(19) 0.4178(9) 0.4158(5) 0.171(13) Uiso 0.25 1 d G . . A -1
C16 C 1.374(3) 0.4414(9) 0.3846(6) 0.147(11) Uiso 0.25 1 d G . . A -1
C17 C 1.395(3) 0.3849(13) 0.3646(3) 0.195(17) Uiso 0.25 1 d G . . A -1
C18 C 1.4171(15) 0.3411(9) 0.3931(5) 0.103(7) Uiso 0.25 1 d G . . A -1
H15A H 1.2332 0.4148 0.4113 0.155 Uiso 0.25 1 d G . . A -1
H15B H 1.3298 0.4440 0.4385 0.155 Uiso 0.25 1 d G . . A -1
H16A H 1.3280 0.4735 0.3705 0.155 Uiso 0.25 1 d G . . A -1
H16B H 1.4467 0.4622 0.3920 0.155 Uiso 0.25 1 d G . . A -1
H17A H 1.3259 0.3717 0.3504 0.155 Uiso 0.25 1 d G . . A -1
H17B H 1.4593 0.3889 0.3468 0.155 Uiso 0.25 1 d G . . A -1
H18A H 1.4995 0.3412 0.4000 0.155 Uiso 0.25 1 d G . . A -1
H18B H 1.3947 0.2961 0.3868 0.155 Uiso 0.25 1 d G . . A -1

loop_
_atom_site_aniso_label
_atom_site_aniso_U_11
_atom_site_aniso_U_22
_atom_site_aniso_U_33
_atom_site_aniso_U_23
_atom_site_aniso_U_13
_atom_site_aniso_U_12
I1 0.03303(12) 0.04010(14) 0.05731(14) 0.00227(10) -0.00195(9) 0.00432(9)
O1 0.0315(10) 0.0334(12) 0.0326(10) 0.0068(9) -0.0035(8) 0.0017(9)
N1 0.0285(13) 0.0327(15) 0.0700(18) 0.0019(13) 0.0006(12) -0.0003(11)
C1 0.0302(14) 0.0335(16) 0.0307(14) 0.0127(13) -0.0012(11) -0.0004(12)
C2 0.0372(16) 0.0335(17) 0.0270(13) 0.0072(12) 0.0022(12) -0.0003(13)
C6 0.0387(16) 0.0267(16) 0.0322(14) 0.0074(12) -0.0037(12) -0.0038(13)
C8 0.046(2) 0.042(3) 0.028(2) 0.000 0.000 0.004(2)
C7 0.043(2) 0.032(2) 0.039(2) 0.000 -0.0070(19) 0.000
C10 0.0411(19) 0.046(2) 0.0393(16) 0.0068(14) -0.0052(13) 0.0078(15)
C3 0.0363(16) 0.048(2) 0.0414(17) 0.0065(15) 0.0077(14) 0.0031(15)
C11 0.0413(19) 0.045(2) 0.0466(18) 0.0073(15) -0.0013(14) 0.0069(16)
C5 0.0393(17) 0.0407(19) 0.0412(16) 0.0077(14) -0.0064(14) -0.0087(14)
C4 0.0299(16) 0.054(2) 0.0499(18) 0.0126(16) -0.0016(14) -0.0022(15)
C9 0.0388(17) 0.053(2) 0.0419(17) 0.0186(15) -0.0031(14) 0.0054(15)
C13 0.0399(18) 0.043(2) 0.066(2) 0.0004(17) -0.0039(16) 0.0019(16)
C14 0.0321(17) 0.049(2) 0.082(3) 0.0126(19) 0.0039(17) -0.0049(15)
C12 0.0396(18) 0.040(2) 0.077(2) -0.0122(18) 0.0001(17) 0.0023(16)

loop_
_atom_type_symbol
_atom_type_description
_atom_type_scat_dispersion_real
_atom_type_scat_dispersion_imag
_atom_type_scat_source
C C 0.0033 0.0016 'International Tables Vol C Tables 4.2.6.8 and 6.1.1.4'
H H 0.0000 0.0000 'International Tables Vol C Tables 4.2.6.8 and 6.1.1.4'
I I -0.4742 1.8119 'International Tables Vol C Tables 4.2.6.8 and 6.1.1.4'
N N 0.0061 0.0033 'International Tables Vol C Tables 4.2.6.8 and 6.1.1.4'
O O 0.0106 0.0060 'International Tables Vol C Tables 4.2.6.8 and 6.1.1.4'

loop_
_geom_angle_atom_site_label_1
_geom_angle_atom_site_label_2
_geom_angle_atom_site_label_3
_geom_angle
_geom_angle_site_symmetry_1
_geom_angle_site_symmetry_3
_geom_angle_publ_flag
C1 O1 C9 110.1(2) . . ?
C14 N1 C13 108.3(3) . . ?
C12 N1 C13 108.5(3) . . ?
C12 N1 C14 109.5(3) . . ?
O1 C1 C2 118.9(3) . . ?
C6 C1 O1 118.0(3) . . ?
C6 C1 C2 123.0(3) . . ?
C1 C2 C8 120.0(2) . . ?
C3 C2 C1 117.4(3) . . ?
C3 C2 C8 122.3(3) . . ?
C1 C6 C7 120.1(2) . . ?
C1 C6 C5 117.4(3) . . ?
C5 C6 C7 122.3(2) . . ?
C2 C8 C2 109.6(3) 2_655 . ?
C2 C8 H8A 109.7 . . ?
C2 C8 H8A 109.7 2_655 . ?
C2 C8 H8B 109.7 . . ?
C2 C8 H8B 109.7 2_655 . ?
H8A C8 H8B 108.2 . . ?
C6 C7 C6 110.1(3) 3_655 . ?
C6 C7 H7A 109.6 3_655 . ?
C6 C7 H7A 109.6 . . ?
C6 C7 H7B 109.6 3_655 . ?
C6 C7 H7B 109.6 . . ?
H7A C7 H7B 108.1 . . ?
C11 C10 C9 175.5(4) . . ?
C2 C3 H3 119.7 . . ?
C2 C3 C4 120.6(3) . . ?
C4 C3 H3 119.7 . . ?
C10 C11 I1 176.9(3) . . ?
C6 C5 H5 119.6 . . ?
C4 C5 C6 120.8(3) . . ?
C4 C5 H5 119.6 . . ?
C3 C4 H4 119.7 . . ?
C5 C4 C3 120.5(3) . . ?
C5 C4 H4 119.7 . . ?
O1 C9 C10 109.6(3) . . ?
O1 C9 H9A 109.7 . . ?
O1 C9 H9B 109.7 . . ?
C10 C9 H9A 109.7 . . ?
C10 C9 H9B 109.7 . . ?
H9A C9 H9B 108.2 . . ?
N1 C13 C13 110.03(16) . 14_455 ?
N1 C13 H13A 109.7 . . ?
N1 C13 H13B 109.7 . . ?
C13 C13 H13A 109.7 14_455 . ?
C13 C13 H13B 109.7 14_455 . ?
H13A C13 H13B 108.2 . . ?
N1 C14 H14A 109.7 . . ?
N1 C14 H14B 109.7 . . ?
N1 C14 C12 109.9(3) . 14_455 ?
H14A C14 H14B 108.2 . . ?
C12 C14 H14A 109.7 14_455 . ?
C12 C14 H14B 109.7 14_455 . ?
N1 C12 C14 110.1(3) . 14_455 ?
N1 C12 H12A 109.6 . . ?
N1 C12 H12B 109.6 . . ?
C14 C12 H12A 109.6 14_455 . ?
C14 C12 H12B 109.6 14_455 . ?
H12A C12 H12B 108.2 . . ?
C15 O2 C18 110.2 . . ?
O2 C15 C16 106.2 . . ?
O2 C15 H15A 109.0 . . ?
O2 C15 H15B 108.4 . . ?
C16 C15 H15A 111.3 . . ?
C16 C15 H15B 113.4 . . ?
H15A C15 H15B 108.4 . . ?
C15 C16 C17 101.8 . . ?
C15 C16 H16A 112.8 . . ?
C15 C16 H16B 110.5 . . ?
C17 C16 H16A 113.4 . . ?
C17 C16 H16B 110.3 . . ?
H16A C16 H16B 108.0 . . ?
C16 C17 H17A 110.4 . . ?
C16 C17 H17B 113.4 . . ?
C18 C17 C16 101.7 . . ?
C18 C17 H17A 110.4 . . ?
C18 C17 H17B 112.8 . . ?
H17A C17 H17B 108.1 . . ?
O2 C18 C17 106.3 . . ?
O2 C18 H18A 108.9 . . ?
O2 C18 H18B 108.4 . . ?
C17 C18 H18A 111.3 . . ?
C17 C18 H18B 113.4 . . ?
H18A C18 H18B 108.4 . . ?

loop_
_geom_bond_atom_site_label_1
_geom_bond_atom_site_label_2
_geom_bond_distance
_geom_bond_site_symmetry_2
_geom_bond_publ_flag
I1 C11 2.041(3) . ?
O1 C1 1.393(3) . ?
O1 C9 1.432(3) . ?
N1 C13 1.473(4) . ?
N1 C14 1.461(4) . ?
N1 C12 1.461(4) . ?
C1 C2 1.396(4) . ?
C1 C6 1.389(4) . ?
C2 C8 1.515(4) . ?
C2 C3 1.386(4) . ?
C6 C7 1.513(4) . ?
C6 C5 1.393(4) . ?
C8 C2 1.515(4) 2_655 ?
C8 H8A 0.9900 . ?
C8 H8B 0.9900 . ?
C7 C6 1.513(4) 3_655 ?
C7 H7A 0.9900 . ?
C7 H7B 0.9900 . ?
C10 C11 1.176(4) . ?
C10 C9 1.456(4) . ?
C3 H3 0.9500 . ?
C3 C4 1.388(5) . ?
C5 H5 0.9500 . ?
C5 C4 1.374(5) . ?
C4 H4 0.9500 . ?
C9 H9A 0.9900 . ?
C9 H9B 0.9900 . ?
C13 C13 1.540(6) 14_455 ?
C13 H13A 0.9900 . ?
C13 H13B 0.9900 . ?
C14 H14A 0.9900 . ?
C14 H14B 0.9900 . ?
C14 C12 1.549(4) 14_455 ?
C12 C14 1.549(4) 14_455 ?
C12 H12A 0.9900 . ?
C12 H12B 0.9900 . ?
O2 C15 1.4364 . ?
O2 C18 1.4365 . ?
C15 C16 1.5338 . ?
C15 H15A 1.1004 . ?
C15 H15B 1.0954 . ?
C16 C17 1.5381 . ?
C16 H16A 1.0950 . ?
C16 H16B 1.0971 . ?
C17 C18 1.5338 . ?
C17 H17A 1.0974 . ?
C17 H17B 1.0949 . ?
C18 H18A 1.1002 . ?
C18 H18B 1.0959 . ?
